data_4508458
loop_
_publ_author_name
'Sen, Rupam'
'Mal, Dasarath'
'Brand\~ao, Paula'
'Ferreira, Rute A. S.'
'Lin, Zhi'

_publ_section_title
;
 Cadmium--Furandicarboxylate Coordination Polymers Prepared with Different
 Types of Pyridyl Linkers: Synthesis, Divergent Dimensionalities, and
 Luminescence Study
;
_journal_issue 12
_journal_name_full 'Crystal Growth &amp; Design'
_journal_page_first 5272
_journal_paper_doi 10.1021/cg401036e
_journal_volume 13
_journal_year 2013
_chemical_formula_sum 'C16 H12 Cd N2 O6'
_chemical_formula_weight 440.69
_chemical_name_systematic
; 
 ? 
;
_space_group_IT_number 7
_symmetry_cell_setting monoclinic
_symmetry_space_group_name_Hall 'P -2yc'
_symmetry_space_group_name_H-M 'P 1 c 1'
_atom_sites_solution_hydrogens geom
_atom_sites_solution_primary direct
_atom_sites_solution_secondary difmap
_audit_creation_method SHELXL-97
_cell_angle_alpha 90.00
_cell_angle_beta 90.102(2)
_cell_angle_gamma 90.00
_cell_formula_units_Z 4
_cell_length_a 7.8256(4)
_cell_length_b 10.0204(5)
_cell_length_c 20.8235(9)
_cell_measurement_temperature 288(2)
_cell_volume 1632.89(14)
_computing_cell_refinement 'Bruker Smart'
_computing_data_collection 'Bruker Smart'
_computing_data_reduction 'Bruker Saint'
_computing_molecular_graphics 'Platon (Spek, 2008)'
_computing_publication_material 'SHELXL-97 (Sheldrick, 1997)'
_computing_structure_refinement 'SHELXL-97 (Sheldrick, 1997)'
_computing_structure_solution 'SHELXS-97 (Sheldrick, 1990)'
_diffrn_ambient_temperature 288(2)
_diffrn_measured_fraction_theta_full 0.991
_diffrn_measured_fraction_theta_max 0.991
_diffrn_measurement_device_type CCD
_diffrn_measurement_method 'omega and phi scans'
_diffrn_radiation_monochromator graphite
_diffrn_radiation_source 'fine-focus sealed tube'
_diffrn_radiation_type MoK\a
_diffrn_radiation_wavelength 0.71073
_diffrn_reflns_av_R_equivalents 0.0274
_diffrn_reflns_av_sigmaI/netI 0.0330
_diffrn_reflns_limit_h_max 10
_diffrn_reflns_limit_h_min -10
_diffrn_reflns_limit_k_max 13
_diffrn_reflns_limit_k_min -13
_diffrn_reflns_limit_l_max 27
_diffrn_reflns_limit_l_min -27
_diffrn_reflns_number 23395
_diffrn_reflns_theta_full 27.99
_diffrn_reflns_theta_max 27.99
_diffrn_reflns_theta_min 2.60
_diffrn_standards_interval_count 0.5
_diffrn_standards_interval_time 5
_exptl_absorpt_coefficient_mu 1.373
_exptl_absorpt_correction_T_max 0.9221
_exptl_absorpt_correction_T_min 0.7708
_exptl_absorpt_correction_type multi-scan
_exptl_crystal_colour colourless
_exptl_crystal_density_diffrn 1.793
_exptl_crystal_density_method 'not measured'
_exptl_crystal_description Block
_exptl_crystal_F_000 872
_exptl_crystal_size_max 0.20
_exptl_crystal_size_mid 0.12
_exptl_crystal_size_min 0.06
_refine_diff_density_max 0.670
_refine_diff_density_min -0.306
_refine_diff_density_rms 0.065
_refine_ls_abs_structure_details 'Flack H D (1983), Acta Cryst. A39, 876-881'
_refine_ls_abs_structure_Flack 0.000(14)
_refine_ls_extinction_method none
_refine_ls_goodness_of_fit_ref 1.054
_refine_ls_hydrogen_treatment mixed
_refine_ls_matrix_type full
_refine_ls_number_parameters 467
_refine_ls_number_reflns 7605
_refine_ls_number_restraints 6
_refine_ls_restrained_S_all 1.054
_refine_ls_R_factor_all 0.0335
_refine_ls_R_factor_gt 0.0251
_refine_ls_shift/su_max 0.001
_refine_ls_shift/su_mean 0.000
_refine_ls_structure_factor_coef Fsqd
_refine_ls_weighting_details 'w=1/[\s^2^(Fo^2^)+(0.0219P)^2^+0.0000P] where P=(Fo^2^+2Fc^2^)/3'
_refine_ls_weighting_scheme calc
_refine_ls_wR_factor_gt 0.0493
_refine_ls_wR_factor_ref 0.0517
_reflns_number_gt 6593
_reflns_number_total 7605
_reflns_threshold_expression >2sigma(I)
_cod_data_source_file cg401036e_si_002.cif
_cod_data_source_block compound1_943517
_cod_depositor_comments
;
The following automatic conversions were performed:

'_symmetry_cell_setting' value 'Monoclinic' changed to 'monoclinic'
according to /home/saulius/struct/CIF-dictionaries/cif_core.dic
dictionary named 'cif_core.dic' version 2.4.2 from 2011-04-26.

Automatic conversion script
Id: cif_fix_values 1891 2012-01-12 08:04:46Z andrius 

The following automatic conversions were performed:

'_refine_ls_weighting_scheme' value 'calc
w=1/[\s^2^(Fo^2^)+(0.0219P)^2^+0.0000P] where P=(Fo^2^+2Fc^2^)/3' was
changed to 'calc'. New tag '_refine_ls_weighting_details' was
created. The value of the new tag was set to
'w=1/[\s^2^(Fo^2^)+(0.0219P)^2^+0.0000P] where P=(Fo^2^+2Fc^2^)/3'.

Automatic conversion script
Id: cif_fix_values 3143 2015-03-26 13:38:13Z robertas 
;
_cod_original_sg_symbol_H-M Pc
_cod_database_code 4508458

loop_
_symmetry_equiv_pos_as_xyz
'x, y, z'
'x, -y, z+1/2'

loop_
_atom_site_label
_atom_site_type_symbol
_atom_site_fract_x
_atom_site_fract_y
_atom_site_fract_z
_atom_site_U_iso_or_equiv
_atom_site_adp_type
_atom_site_occupancy
_atom_site_calc_flag
_atom_site_refinement_flags
CdA Cd 0.135499(18) 1.77087(3) 0.341661(8) 0.02577(7) Uani 1 d .
O1A O -0.1358(3) 1.7829(3) 0.30100(13) 0.0409(5) Uani 1 d D
H1A H -0.164(8) 1.712(3) 0.284(3) 0.13(2) Uiso 1 d D
H2A H -0.148(5) 1.848(2) 0.2772(14) 0.057(12) Uiso 1 d D
O2A O 0.2215(3) 1.61423(19) 0.26374(10) 0.0376(5) Uani 1 d .
O3A O 0.0783(3) 1.5296(2) 0.34569(10) 0.0331(5) Uani 1 d .
C4A C 0.1618(4) 1.5167(4) 0.29593(18) 0.0273(8) Uani 1 d .
C5A C 0.2047(4) 1.3824(3) 0.27104(14) 0.0244(6) Uani 1 d .
O6A O 0.1583(3) 1.2753(3) 0.30771(13) 0.0243(6) Uani 1 d .
C7A C 0.2149(3) 1.1645(3) 0.27507(13) 0.0238(6) Uani 1 d .
C8A C 0.2934(4) 1.2009(3) 0.22008(14) 0.0286(6) Uani 1 d .
H8A H 0.3422 1.1443 0.1898 0.034 Uiso 1 calc R
C9A C 0.2870(4) 1.3413(3) 0.21745(14) 0.0295(7) Uani 1 d .
H9A H 0.3309 1.3954 0.1851 0.035 Uiso 1 calc R
C10A C 0.1763(4) 1.0323(3) 0.30300(16) 0.0258(7) Uani 1 d .
O11A O 0.2518(3) 0.93419(19) 0.27758(11) 0.0409(6) Uani 1 d .
O12A O 0.0774(3) 1.0225(2) 0.34866(11) 0.0343(5) Uani 1 d .
N13A N 0.3844(3) 1.7137(3) 0.40153(12) 0.0343(6) Uani 1 d .
C14A C 0.5215(4) 1.6535(4) 0.37672(17) 0.0478(9) Uani 1 d .
H14A H 0.5318 1.6495 0.3323 0.057 Uiso 1 calc R
C15A C 0.6468(6) 1.5977(6) 0.4132(3) 0.0580(15) Uani 1 d .
H15A H 0.7411 1.5572 0.3944 0.070 Uiso 1 calc R
C16A C 0.6299(6) 1.6032(7) 0.4787(3) 0.0576(15) Uani 1 d .
H16A H 0.7125 1.5644 0.5049 0.069 Uiso 1 calc R
C17A C 0.4932(5) 1.6648(4) 0.50540(17) 0.0481(9) Uani 1 d .
H17A H 0.4824 1.6704 0.5498 0.058 Uiso 1 calc R
C18A C 0.3699(4) 1.7193(3) 0.46558(15) 0.0333(7) Uani 1 d .
C19A C 0.2137(5) 1.7855(3) 0.49054(17) 0.0377(8) Uani 1 d .
C20A C 0.2008(7) 1.8300(6) 0.5534(2) 0.0746(16) Uani 1 d .
H20A H 0.2931 1.8208 0.5812 0.090 Uiso 1 calc R
C21A C 0.0529(7) 1.8874(7) 0.5746(2) 0.088(2) Uani 1 d .
H21A H 0.0438 1.9165 0.6168 0.106 Uiso 1 calc R
C22A C -0.0824(5) 1.9019(5) 0.53286(18) 0.0658(12) Uani 1 d .
H22A H -0.1847 1.9403 0.5460 0.079 Uiso 1 calc R
C23A C -0.0606(5) 1.8574(4) 0.47105(16) 0.0474(9) Uani 1 d .
H23A H -0.1509 1.8665 0.4423 0.057 Uiso 1 calc R
N24A N 0.0830(4) 1.8019(3) 0.45043(14) 0.0328(6) Uani 1 d .
CdB Cd 0.635540(17) 0.77094(3) 0.133280(8) 0.02569(7) Uani 1 d .
O1B O 0.3638(3) 0.7834(2) 0.17391(12) 0.0397(6) Uani 1 d D
H1B H 0.331(5) 0.712(2) 0.1891(16) 0.043(11) Uiso 1 d D
H2B H 0.343(5) 0.849(2) 0.1967(15) 0.065(13) Uiso 1 d D
O2B O 0.5768(3) 1.0224(2) 0.12631(11) 0.0346(5) Uani 1 d .
O3B O 0.7517(3) 0.9343(2) 0.19746(11) 0.0412(5) Uani 1 d .
C4B C 0.6761(4) 1.0322(3) 0.17191(15) 0.0255(7) Uani 1 d .
C5B C 0.7145(3) 1.1647(3) 0.20000(13) 0.0246(6) Uani 1 d .
O6B O 0.6583(3) 1.2751(3) 0.16742(14) 0.0240(6) Uani 1 d .
C7B C 0.7054(4) 1.3822(3) 0.20395(14) 0.0249(6) Uani 1 d .
C8B C 0.7873(4) 1.3420(3) 0.25760(14) 0.0294(6) Uani 1 d .
H8B H 0.8311 1.3962 0.2899 0.035 Uiso 1 calc R
C9B C 0.7932(4) 1.2006(3) 0.25488(14) 0.0291(6) Uani 1 d .
H9B H 0.8419 1.1437 0.2851 0.035 Uiso 1 calc R
C10B C 0.6625(5) 1.5160(4) 0.17935(18) 0.0283(8) Uani 1 d .
O11B O 0.5777(3) 1.5298(2) 0.12953(11) 0.0334(5) Uani 1 d .
O12B O 0.7212(3) 1.6143(2) 0.21127(11) 0.0388(5) Uani 1 d .
N13B N 0.8846(3) 0.7131(3) 0.07363(12) 0.0343(6) Uani 1 d .
C14B C 1.0218(4) 0.6534(4) 0.09838(17) 0.0466(9) Uani 1 d .
H14B H 1.0323 0.6489 0.1428 0.056 Uiso 1 calc R
C15B C 1.1471(6) 0.5986(6) 0.0618(3) 0.0592(15) Uani 1 d .
H15B H 1.2421 0.5590 0.0807 0.071 Uiso 1 calc R
C16B C 1.1298(6) 0.6033(7) -0.0038(2) 0.0572(15) Uani 1 d .
H16B H 1.2121 0.5643 -0.0299 0.069 Uiso 1 calc R
C17B C 0.9933(5) 0.6646(4) -0.03026(17) 0.0478(9) Uani 1 d .
H17B H 0.9823 0.6700 -0.0747 0.057 Uiso 1 calc R
C18B C 0.8696(4) 0.7194(3) 0.00927(15) 0.0337(7) Uani 1 d .
C19B C 0.7139(5) 0.7850(3) -0.01591(17) 0.0368(7) Uani 1 d .
C20B C 0.7035(7) 0.8307(6) -0.0786(2) 0.0742(16) Uani 1 d .
H20B H 0.7966 0.8232 -0.1060 0.089 Uiso 1 calc R
C21B C 0.5534(7) 0.8875(7) -0.0997(2) 0.0875(19) Uani 1 d .
H21B H 0.5431 0.9157 -0.1421 0.105 Uiso 1 calc R
C22B C 0.4190(5) 0.9022(5) -0.05804(18) 0.0672(13) Uani 1 d .
H22B H 0.3171 0.9412 -0.0713 0.081 Uiso 1 calc R
C23B C 0.4396(5) 0.8575(4) 0.00416(17) 0.0478(9) Uani 1 d .
H23B H 0.3492 0.8669 0.0327 0.057 Uiso 1 calc R
N24B N 0.5832(4) 0.8017(3) 0.02479(14) 0.0328(6) Uani 1 d .

loop_
_atom_site_aniso_label
_atom_site_aniso_U_11
_atom_site_aniso_U_22
_atom_site_aniso_U_33
_atom_site_aniso_U_23
_atom_site_aniso_U_13
_atom_site_aniso_U_12
CdA 0.03753(16) 0.01730(13) 0.02248(16) -0.0005(2) -0.00061(11) -0.0004(2)
O1A 0.0508(14) 0.0299(14) 0.0419(14) 0.0035(11) -0.0165(11) -0.0036(11)
O2A 0.0595(14) 0.0156(10) 0.0376(13) 0.0025(9) 0.0124(11) -0.0057(10)
O3A 0.0478(14) 0.0178(11) 0.0338(12) -0.0033(9) 0.0113(11) -0.0029(10)
C4A 0.0328(18) 0.0205(19) 0.0286(19) 0.0004(14) -0.0045(15) -0.0054(15)
C5A 0.0296(15) 0.0147(14) 0.0290(16) 0.0007(11) 0.0023(12) -0.0045(11)
O6A 0.0358(13) 0.0139(12) 0.0234(13) -0.0012(10) 0.0044(10) -0.0009(10)
C7A 0.0287(14) 0.0163(14) 0.0265(15) -0.0029(11) -0.0009(12) 0.0026(11)
C8A 0.0358(16) 0.0219(15) 0.0282(16) -0.0032(11) 0.0042(13) 0.0030(12)
C9A 0.0357(16) 0.0216(15) 0.0311(16) 0.0025(12) 0.0062(13) -0.0024(12)
C10A 0.0335(17) 0.0153(15) 0.0286(19) 0.0003(12) -0.0070(15) -0.0016(14)
O11A 0.0594(14) 0.0151(10) 0.0482(14) 0.0002(9) 0.0107(12) 0.0061(10)
O12A 0.0477(14) 0.0215(11) 0.0338(13) 0.0053(9) 0.0045(11) -0.0042(10)
N13A 0.0352(14) 0.0379(16) 0.0297(14) -0.0006(11) -0.0022(11) 0.0007(11)
C14A 0.0422(19) 0.061(3) 0.040(2) -0.0047(17) 0.0023(16) 0.0023(17)
C15A 0.041(3) 0.065(4) 0.068(4) -0.001(3) 0.006(2) 0.013(2)
C16A 0.048(3) 0.063(4) 0.062(4) 0.012(3) -0.013(2) 0.017(3)
C17A 0.051(2) 0.060(3) 0.0333(19) 0.0101(17) -0.0079(16) 0.0041(18)
C18A 0.0354(17) 0.0353(17) 0.0293(16) 0.0040(13) -0.0005(13) -0.0033(13)
C19A 0.044(2) 0.043(2) 0.0259(17) 0.0034(15) 0.0014(15) -0.0000(15)
C20A 0.070(3) 0.130(5) 0.024(2) -0.014(3) -0.006(2) 0.021(3)
C21A 0.088(4) 0.149(6) 0.027(2) -0.017(3) 0.008(2) 0.029(4)
C22A 0.063(3) 0.093(4) 0.041(2) -0.003(2) 0.012(2) 0.026(2)
C23A 0.050(2) 0.056(2) 0.0360(19) -0.0022(17) 0.0015(16) 0.0128(18)
N24A 0.0396(16) 0.0287(15) 0.0300(16) 0.0006(12) 0.0004(13) 0.0017(12)
CdB 0.03708(16) 0.01771(14) 0.02227(16) 0.0013(2) 0.00133(11) -0.0003(2)
O1B 0.0485(14) 0.0271(13) 0.0436(14) -0.0006(11) 0.0171(11) -0.0061(11)
O2B 0.0453(14) 0.0243(12) 0.0342(13) -0.0054(10) -0.0078(11) -0.0027(10)
O3B 0.0596(14) 0.0162(11) 0.0478(14) 0.0000(9) -0.0129(11) 0.0056(10)
C4B 0.0374(18) 0.0118(14) 0.0272(18) -0.0012(12) 0.0040(15) -0.0036(14)
C5B 0.0291(15) 0.0176(14) 0.0271(15) 0.0043(11) 0.0004(12) 0.0019(11)
O6B 0.0338(13) 0.0128(12) 0.0255(13) -0.0002(10) -0.0045(10) -0.0004(10)
C7B 0.0322(16) 0.0146(14) 0.0277(16) -0.0014(11) -0.0021(12) -0.0038(11)
C8B 0.0361(16) 0.0209(15) 0.0314(16) -0.0028(12) -0.0041(13) -0.0014(12)
C9B 0.0369(16) 0.0213(15) 0.0290(16) 0.0032(12) -0.0039(13) 0.0029(12)
C10B 0.0353(19) 0.0151(18) 0.034(2) -0.0022(14) 0.0007(16) -0.0027(14)
O11B 0.0457(14) 0.0205(11) 0.0338(13) 0.0027(9) -0.0101(11) -0.0015(10)
O12B 0.0591(15) 0.0177(11) 0.0396(13) -0.0029(9) -0.0117(11) -0.0049(10)
N13B 0.0354(14) 0.0368(15) 0.0308(14) -0.0015(11) 0.0024(11) 0.0009(11)
C14B 0.0397(19) 0.060(3) 0.040(2) 0.0029(17) -0.0064(16) 0.0045(17)
C15B 0.046(3) 0.068(4) 0.063(4) 0.001(3) -0.005(2) 0.012(3)
C16B 0.045(3) 0.066(4) 0.061(4) -0.013(3) 0.013(2) 0.015(2)
C17B 0.052(2) 0.058(2) 0.0327(18) -0.0103(17) 0.0070(16) 0.0014(19)
C18B 0.0395(17) 0.0354(18) 0.0262(15) -0.0071(13) 0.0037(13) -0.0048(13)
C19B 0.044(2) 0.041(2) 0.0245(17) -0.0024(14) -0.0005(15) -0.0026(15)
C20B 0.067(3) 0.129(5) 0.026(2) 0.013(3) 0.002(2) 0.021(3)
C21B 0.093(4) 0.141(6) 0.028(2) 0.013(3) -0.010(2) 0.032(4)
C22B 0.063(3) 0.097(4) 0.041(2) 0.000(2) -0.016(2) 0.026(2)
C23B 0.049(2) 0.054(2) 0.040(2) 0.0030(17) -0.0052(17) 0.0114(18)
N24B 0.0422(16) 0.0298(15) 0.0266(16) -0.0013(12) -0.0005(13) 0.0041(13)

loop_
_atom_type_symbol
_atom_type_description
_atom_type_scat_dispersion_real
_atom_type_scat_dispersion_imag
_atom_type_scat_source
C C 0.0033 0.0016 'International Tables Vol C Tables 4.2.6.8 and 6.1.1.4'
H H 0.0000 0.0000 'International Tables Vol C Tables 4.2.6.8 and 6.1.1.4'
N N 0.0061 0.0033 'International Tables Vol C Tables 4.2.6.8 and 6.1.1.4'
O O 0.0106 0.0060 'International Tables Vol C Tables 4.2.6.8 and 6.1.1.4'
Cd Cd -0.8075 1.2024 'International Tables Vol C Tables 4.2.6.8 and 6.1.1.4'

loop_
_geom_angle_atom_site_label_1
_geom_angle_atom_site_label_2
_geom_angle_atom_site_label_3
_geom_angle
_geom_angle_site_symmetry_1
_geom_angle_site_symmetry_3
O1A CdA O11A 96.65(9) . 1_565
O1A CdA N24A 100.84(10) . .
O11A CdA N24A 122.76(8) 1_565 .
O1A CdA O2A 92.65(9) . .
O11A CdA O2A 87.74(7) 1_565 .
N24A CdA O2A 144.25(8) . .
O1A CdA N13A 164.67(9) . .
O11A CdA N13A 98.68(9) 1_565 .
N24A CdA N13A 70.60(10) . .
O2A CdA N13A 88.04(9) . .
O1A CdA O3A 84.00(8) . .
O11A CdA O3A 142.29(7) 1_565 .
N24A CdA O3A 93.77(8) . .
O2A CdA O3A 54.63(7) . .
N13A CdA O3A 83.93(9) . .
O1A CdA O12A 78.75(8) . 1_565
O11A CdA O12A 53.44(7) 1_565 1_565
N24A CdA O12A 77.37(8) . 1_565
O2A CdA O12A 138.11(7) . 1_565
N13A CdA O12A 110.59(9) . 1_565
O3A CdA O12A 158.64(8) . 1_565
O1A CdA C4A 89.45(10) . .
O11A CdA C4A 115.58(9) 1_565 .
N24A CdA C4A 118.62(10) . .
O2A CdA C4A 27.83(9) . .
N13A CdA C4A 84.02(10) . .
O3A CdA C4A 26.87(8) . .
O12A CdA C4A 161.99(9) 1_565 .
O1A CdA C10A 87.12(9) . 1_565
O11A CdA C10A 27.03(8) 1_565 1_565
N24A CdA C10A 100.25(9) . 1_565
O2A CdA C10A 113.47(8) . 1_565
N13A CdA C10A 106.65(10) . 1_565
O3A CdA C10A 164.60(9) . 1_565
O12A CdA C10A 26.41(8) 1_565 1_565
C4A CdA C10A 140.90(11) . 1_565
CdA O1A H1A 111(5) . .
CdA O1A H2A 112(3) . .
H1A O1A H2A 113(5) . .
C4A O2A CdA 92.5(2) . .
C4A O3A CdA 88.7(2) . .
O3A C4A O2A 123.8(4) . .
O3A C4A C5A 120.7(3) . .
O2A C4A C5A 115.4(3) . .
O3A C4A CdA 64.4(2) . .
O2A C4A CdA 59.68(19) . .
C5A C4A CdA 171.2(2) . .
C9A C5A O6A 110.5(2) . .
C9A C5A C4A 132.3(3) . .
O6A C5A C4A 117.2(3) . .
C5A O6A C7A 105.8(2) . .
C8A C7A O6A 110.4(2) . .
C8A C7A C10A 132.0(3) . .
O6A C7A C10A 117.6(3) . .
C7A C8A C9A 106.7(2) . .
C7A C8A H8A 126.7 . .
C9A C8A H8A 126.7 . .
C5A C9A C8A 106.8(2) . .
C5A C9A H9A 126.6 . .
C8A C9A H9A 126.6 . .
O12A C10A O11A 123.8(3) . .
O12A C10A C7A 120.3(3) . .
O11A C10A C7A 115.9(3) . .
O12A C10A CdA 68.03(17) . 1_545
O11A C10A CdA 55.82(15) . 1_545
C7A C10A CdA 171.7(2) . 1_545
C10A O11A CdA 97.15(19) . 1_545
C10A O12A CdA 85.56(19) . 1_545
C14A N13A C18A 118.3(3) . .
C14A N13A CdA 124.3(2) . .
C18A N13A CdA 116.1(2) . .
N13A C14A C15A 123.2(4) . .
N13A C14A H14A 118.4 . .
C15A C14A H14A 118.4 . .
C14A C15A C16A 118.0(4) . .
C14A C15A H15A 121.0 . .
C16A C15A H15A 121.0 . .
C17A C16A C15A 120.2(4) . .
C17A C16A H16A 119.9 . .
C15A C16A H16A 119.9 . .
C16A C17A C18A 119.0(4) . .
C16A C17A H17A 120.5 . .
C18A C17A H17A 120.5 . .
N13A C18A C17A 121.3(3) . .
N13A C18A C19A 116.0(3) . .
C17A C18A C19A 122.7(3) . .
N24A C19A C20A 119.7(4) . .
N24A C19A C18A 117.9(3) . .
C20A C19A C18A 122.4(4) . .
C21A C20A C19A 120.2(5) . .
C21A C20A H20A 119.9 . .
C19A C20A H20A 119.9 . .
C20A C21A C22A 119.5(4) . .
C20A C21A H21A 120.3 . .
C22A C21A H21A 120.3 . .
C23A C22A C21A 117.4(4) . .
C23A C22A H22A 121.3 . .
C21A C22A H22A 121.3 . .
N24A C23A C22A 123.1(4) . .
N24A C23A H23A 118.4 . .
C22A C23A H23A 118.4 . .
C23A N24A C19A 120.0(3) . .
C23A N24A CdA 121.6(2) . .
C19A N24A CdA 117.3(2) . .
O1B CdB O3B 96.47(9) . .
O1B CdB N24B 100.96(10) . .
O3B CdB N24B 122.78(9) . .
O1B CdB O12B 92.57(9) . 1_545
O3B CdB O12B 87.82(8) . 1_545
N24B CdB O12B 144.18(8) . 1_545
O1B CdB N13B 164.72(9) . .
O3B CdB N13B 98.80(9) . .
N24B CdB N13B 70.58(10) . .
O12B CdB N13B 88.01(9) 1_545 .
O1B CdB O11B 83.93(8) . 1_545
O3B CdB O11B 142.22(8) . 1_545
N24B CdB O11B 93.86(8) . 1_545
O12B CdB O11B 54.50(7) 1_545 1_545
N13B CdB O11B 84.00(8) . 1_545
O1B CdB O2B 78.54(8) . .
O3B CdB O2B 53.44(7) . .
N24B CdB O2B 77.46(8) . .
O12B CdB O2B 138.11(7) 1_545 .
N13B CdB O2B 110.84(8) . .
O11B CdB O2B 158.45(8) 1_545 .
O1B CdB C10B 89.56(9) . 1_545
O3B CdB C10B 115.50(10) . 1_545
N24B CdB C10B 118.65(10) . 1_545
O12B CdB C10B 27.68(9) 1_545 1_545
N13B CdB C10B 83.88(10) . 1_545
O11B CdB C10B 26.90(9) 1_545 1_545
O2B CdB C10B 161.86(9) . 1_545
O1B CdB C4B 86.98(9) . .
O3B CdB C4B 27.03(9) . .
N24B CdB C4B 100.29(9) . .
O12B CdB C4B 113.53(9) 1_545 .
N13B CdB C4B 106.79(9) . .
O11B CdB C4B 164.41(8) 1_545 .
O2B CdB C4B 26.41(8) . .
C10B CdB C4B 140.83(11) 1_545 .
CdB O1B H1B 113(3) . .
CdB O1B H2B 116(3) . .
H1B O1B H2B 114(4) . .
C4B O2B CdB 85.50(19) . .
C4B O3B CdB 97.12(19) . .
O2B C4B O3B 123.9(3) . .
O2B C4B C5B 120.2(3) . .
O3B C4B C5B 115.8(3) . .
O2B C4B CdB 68.08(17) . .
O3B C4B CdB 55.85(16) . .
C5B C4B CdB 171.7(2) . .
C9B C5B O6B 110.6(3) . .
C9B C5B C4B 131.8(3) . .
O6B C5B C4B 117.6(3) . .
C7B O6B C5B 105.8(3) . .
C8B C7B O6B 110.8(2) . .
C8B C7B C10B 131.8(3) . .
O6B C7B C10B 117.4(3) . .
C7B C8B C9B 106.3(2) . .
C7B C8B H8B 126.9 . .
C9B C8B H8B 126.9 . .
C5B C9B C8B 106.6(2) . .
C5B C9B H9B 126.7 . .
C8B C9B H9B 126.7 . .
O11B C10B O12B 122.9(4) . .
O11B C10B C7B 120.9(3) . .
O12B C10B C7B 116.1(3) . .
O11B C10B CdB 64.0(2) . 1_565
O12B C10B CdB 59.26(19) . 1_565
C7B C10B CdB 171.2(2) . 1_565
C10B O11B CdB 89.1(2) . 1_565
C10B O12B CdB 93.1(2) . 1_565
C14B N13B C18B 118.4(3) . .
C14B N13B CdB 124.5(2) . .
C18B N13B CdB 115.9(2) . .
N13B C14B C15B 123.1(4) . .
N13B C14B H14B 118.4 . .
C15B C14B H14B 118.4 . .
C14B C15B C16B 118.3(4) . .
C14B C15B H15B 120.8 . .
C16B C15B H15B 120.8 . .
C17B C16B C15B 119.9(4) . .
C17B C16B H16B 120.1 . .
C15B C16B H16B 120.1 . .
C16B C17B C18B 119.4(4) . .
C16B C17B H17B 120.3 . .
C18B C17B H17B 120.3 . .
N13B C18B C17B 120.8(3) . .
N13B C18B C19B 116.4(3) . .
C17B C18B C19B 122.8(3) . .
N24B C19B C20B 120.7(4) . .
N24B C19B C18B 117.4(3) . .
C20B C19B C18B 121.9(3) . .
C21B C20B C19B 119.1(4) . .
C21B C20B H20B 120.5 . .
C19B C20B H20B 120.5 . .
C22B C21B C20B 119.8(4) . .
C22B C21B H21B 120.1 . .
C20B C21B H21B 120.1 . .
C21B C22B C23B 118.0(4) . .
C21B C22B H22B 121.0 . .
C23B C22B H22B 121.0 . .
N24B C23B C22B 122.6(3) . .
N24B C23B H23B 118.7 . .
C22B C23B H23B 118.7 . .
C23B N24B C19B 119.7(3) . .
C23B N24B CdB 121.4(2) . .
C19B N24B CdB 117.8(2) . .

loop_
_geom_bond_atom_site_label_1
_geom_bond_atom_site_label_2
_geom_bond_distance
_geom_bond_site_symmetry_2
CdA O1A 2.287(3) .
CdA O11A 2.300(2) 1_565
CdA N24A 2.324(3) .
CdA O2A 2.356(2) .
CdA N13A 2.381(3) .
CdA O3A 2.460(2) .
CdA O12A 2.566(2) 1_565
CdA C4A 2.727(4) .
CdA C10A 2.759(3) 1_565
O1A H1A 0.827(10) .
O1A H2A 0.825(10) .
O2A C4A 1.275(4) .
O3A C4A 1.233(4) .
C4A C5A 1.481(5) .
C5A C9A 1.353(4) .
C5A O6A 1.366(4) .
O6A C7A 1.375(4) .
C7A C8A 1.351(4) .
C7A C10A 1.478(4) .
C8A C9A 1.409(4) .
C8A H8A 0.9300 .
C9A H9A 0.9300 .
C10A O12A 1.231(4) .
C10A O11A 1.264(4) .
C10A CdA 2.759(3) 1_545
O11A CdA 2.300(2) 1_545
O12A CdA 2.566(2) 1_545
N13A C14A 1.336(4) .
N13A C18A 1.340(4) .
C14A C15A 1.360(6) .
C14A H14A 0.9300 .
C15A C16A 1.371(6) .
C15A H15A 0.9300 .
C16A C17A 1.355(6) .
C16A H16A 0.9300 .
C17A C18A 1.383(5) .
C17A H17A 0.9300 .
C18A C19A 1.485(5) .
C19A N24A 1.330(5) .
C19A C20A 1.387(5) .
C20A C21A 1.366(6) .
C20A H20A 0.9300 .
C21A C22A 1.376(6) .
C21A H21A 0.9300 .
C22A C23A 1.373(5) .
C22A H22A 0.9300 .
C23A N24A 1.326(4) .
C23A H23A 0.9300 .
CdB O1B 2.294(2) .
CdB O3B 2.299(2) .
CdB N24B 2.316(3) .
CdB O12B 2.356(2) 1_545
CdB N13B 2.385(2) .
CdB O11B 2.460(2) 1_545
CdB O2B 2.566(2) .
CdB C10B 2.737(4) 1_545
CdB C4B 2.757(3) .
O1B H1B 0.824(10) .
O1B H2B 0.829(10) .
O2B C4B 1.230(4) .
O3B C4B 1.263(4) .
C4B C5B 1.482(4) .
C5B C9B 1.346(4) .
C5B O6B 1.370(4) .
O6B C7B 1.365(4) .
C7B C8B 1.348(4) .
C7B C10B 1.475(5) .
C8B C9B 1.419(4) .
C8B H8B 0.9300 .
C9B H9B 0.9300 .
C10B O11B 1.238(4) .
C10B O12B 1.273(4) .
C10B CdB 2.737(4) 1_565
O11B CdB 2.460(2) 1_565
O12B CdB 2.355(2) 1_565
N13B C14B 1.332(4) .
N13B C18B 1.347(4) .
C14B C15B 1.358(6) .
C14B H14B 0.9300 .
C15B C16B 1.373(7) .
C15B H15B 0.9300 .
C16B C17B 1.349(6) .
C16B H16B 0.9300 .
C17B C18B 1.386(4) .
C17B H17B 0.9300 .
C18B C19B 1.479(5) .
C19B N24B 1.340(4) .
C19B C20B 1.385(5) .
C20B C21B 1.376(6) .
C20B H20B 0.9300 .
C21B C22B 1.372(6) .
C21B H21B 0.9300 .
C22B C23B 1.380(5) .
C22B H22B 0.9300 .
C23B N24B 1.326(5) .
C23B H23B 0.9300 .
